data_7709196
loop_
_publ_author_name
'Amiri Rudbari, Hadi'
'Saadati, Arezoo'
'Ariaeefar, Mahnaz'
'Blacque, Olivier'
'Correia, Isabel'
'Islam, Mohammad Khairul'
'Woschko, Dennis'
'Janiak, Christoph'
'Enamullah, Mohammed'

_publ_section_title
;
 Pseudotetrahedral Zn(II)-(R or S)-dihalogen-salicylaldiminato complexes
 with \L- or \D-chirality induction at-metal
;
_journal_name_full 'Dalton Transactions'
_journal_paper_doi 10.1039/D1DT04220C
_journal_year 2022
_chemical_absolute_configuration ad
_chemical_formula_moiety 'C30 H24 Cl4 N2 O2 Zn'
_chemical_formula_sum 'C30 H24 Cl4 N2 O2 Zn'
_chemical_formula_weight 651.68
_space_group_crystal_system monoclinic
_space_group_IT_number 5
_space_group_name_Hall 'I 2y'
_space_group_name_H-M_alt 'I 1 2 1'
_atom_sites_solution_hydrogens geom
_atom_sites_solution_primary dual
_audit_creation_date 2019-11-25
_audit_creation_method
;
Olex2 1.2
(compiled 2018.05.29 svn.r3508 for OlexSys, GUI svn.r5506)
;
_audit_update_record
;
2020-05-02 deposited with the CCDC.	2021-12-28 downloaded from the CCDC.
;
_cell_angle_alpha 90
_cell_angle_beta 106.586(3)
_cell_angle_gamma 90
_cell_formula_units_Z 2
_cell_length_a 10.0890(3)
_cell_length_b 10.8821(3)
_cell_length_c 12.7748(3)
_cell_measurement_reflns_used 7318
_cell_measurement_temperature 160(1)
_cell_measurement_theta_max 29.1820
_cell_measurement_theta_min 3.3110
_cell_volume 1344.18(7)
_computing_cell_refinement 'CrysAlisPro 1.171.40.53 (Rigaku OD, 2019)'
_computing_data_collection 'CrysAlisPro 1.171.40.53 (Rigaku OD, 2019)'
_computing_data_reduction 'CrysAlisPro 1.171.40.53 (Rigaku OD, 2019)'
_computing_molecular_graphics 'Olex2 (Dolomanov et al., 2009)'
_computing_publication_material 'Olex2 (Dolomanov et al., 2009)'
_computing_structure_refinement 'ShelXL (Sheldrick, 2015b)'
_computing_structure_solution 'ShelXT (Sheldrick, 2015a)'
_diffrn_ambient_environment N~2~
_diffrn_ambient_temperature 160(1)
_diffrn_detector 'CCD plate'
_diffrn_detector_area_resol_mean 10.3801
_diffrn_detector_type Atlas
_diffrn_measured_fraction_theta_full 0.998
_diffrn_measured_fraction_theta_max 0.999
_diffrn_measurement_details
;
List of Runs (angles in degrees, time in seconds):

  # Type    Start    End  Width  t~exp~   \w     \q     \k     \f   Frames
#--------------------------------------------------------------------------
  1  \w    -13.00  83.00   0.80   12.50    --    9.77  37.00-180.00  120
  2  \w    -20.00  48.80   0.80   12.50    --    9.77 -99.00   0.00   86
  3  \w    -77.00  95.00   0.80   12.50    --    9.77   0.00 150.00  215
  4  \w    -37.00  59.00   0.80   12.50    --  -10.39  57.00 150.00  120
  5  \w    -64.00 -26.40   0.80   12.50    --    9.77 -77.00  30.00   47
  6  \w    -20.00  48.80   0.80   12.50    --    9.77 -99.00  90.00   86
  7  \w    -20.00  48.80   0.80   12.50    --    9.77 -99.00 -90.00   86
  8  \w    -20.00  29.60   0.80   12.50    --  -10.39 -99.00 -30.00   62
  9  \w    -20.00  29.60   0.80   12.50    --  -10.39 -99.00-120.00   62
 10  \w    -83.00  11.40   0.80   12.50    --  -10.39 -37.00-180.00  118
;
_diffrn_measurement_device 'four-circle diffractometer'
_diffrn_measurement_device_type 'SuperNova, Dual, Cu at home/near, Atlas'
_diffrn_measurement_method '\w scans'
_diffrn_orient_matrix_type 'CrysAlisPro convention (1999,Acta A55,543-557)'
_diffrn_orient_matrix_UB_11 0.0478085000
_diffrn_orient_matrix_UB_12 -0.0488246000
_diffrn_orient_matrix_UB_13 0.0172919000
_diffrn_orient_matrix_UB_21 0.0329004000
_diffrn_orient_matrix_UB_22 0.0166555000
_diffrn_orient_matrix_UB_23 -0.0401426000
_diffrn_orient_matrix_UB_31 0.0448672000
_diffrn_orient_matrix_UB_32 0.0398651000
_diffrn_orient_matrix_UB_33 0.0379898000
_diffrn_radiation_monochromator mirror
_diffrn_radiation_probe x-ray
_diffrn_radiation_type MoK\a
_diffrn_radiation_wavelength 0.71073
_diffrn_reflns_av_R_equivalents 0.0325
_diffrn_reflns_av_unetI/netI 0.0251
_diffrn_reflns_Laue_measured_fraction_full 0.998
_diffrn_reflns_Laue_measured_fraction_max 0.999
_diffrn_reflns_limit_h_max 12
_diffrn_reflns_limit_h_min -12
_diffrn_reflns_limit_k_max 13
_diffrn_reflns_limit_k_min -13
_diffrn_reflns_limit_l_max 15
_diffrn_reflns_limit_l_min -15
_diffrn_reflns_number 12841
_diffrn_reflns_point_group_measured_fraction_full 0.999
_diffrn_reflns_point_group_measured_fraction_max 0.999
_diffrn_reflns_theta_full 25.242
_diffrn_reflns_theta_max 26.369
_diffrn_reflns_theta_min 2.818
_diffrn_source 'micro-focus sealed X-ray tube'
_diffrn_source_type 'SuperNova (Mo) X-ray Source'
_exptl_absorpt_coefficient_mu 1.344
_exptl_absorpt_correction_T_max 0.910
_exptl_absorpt_correction_T_min 0.810
_exptl_absorpt_correction_type analytical
_exptl_absorpt_process_details
;
CrysAlisPro 1.171.40.53 (Rigaku Oxford Diffraction, 2019)
Analytical numeric absorption correction using a multifaceted crystal
model based on expressions derived by R.C. Clark & J.S. Reid.
(Clark, R. C. & Reid, J. S. (1995). Acta Cryst. A51, 887-897)
Empirical absorption correction using spherical harmonics,
 implemented in SCALE3 ABSPACK scaling algorithm.
;
_exptl_crystal_colour yellow
_exptl_crystal_density_diffrn 1.610
_exptl_crystal_description plate
_exptl_crystal_F_000 664
_exptl_crystal_size_max 0.28
_exptl_crystal_size_mid 0.22
_exptl_crystal_size_min 0.08
_refine_diff_density_max 0.449
_refine_diff_density_min -0.271
_refine_diff_density_rms 0.052
_refine_ls_abs_structure_details
;
 Flack x determined using 1194 quotients [(I+)-(I-)]/[(I+)+(I-)]
 (Parsons, Flack and Wagner, Acta Cryst. B69 (2013) 249-259).
;
_refine_ls_abs_structure_Flack -0.010(6)
_refine_ls_extinction_method none
_refine_ls_goodness_of_fit_ref 1.034
_refine_ls_hydrogen_treatment constr
_refine_ls_matrix_type full
_refine_ls_number_parameters 178
_refine_ls_number_reflns 2754
_refine_ls_number_restraints 1
_refine_ls_restrained_S_all 1.033
_refine_ls_R_factor_all 0.0265
_refine_ls_R_factor_gt 0.0238
_refine_ls_shift/su_max 0.000
_refine_ls_shift/su_mean 0.000
_refine_ls_structure_factor_coef Fsqd
_refine_ls_weighting_details 'w=1/[\s^2^(Fo^2^)+(0.0305P)^2^+0.9673P] where P=(Fo^2^+2Fc^2^)/3'
_refine_ls_weighting_scheme calc
_refine_ls_wR_factor_gt 0.0558
_refine_ls_wR_factor_ref 0.0572
_reflns_Friedel_coverage 0.897
_reflns_Friedel_fraction_full 0.999
_reflns_Friedel_fraction_max 0.999
_reflns_number_gt 2628
_reflns_number_total 2754
_reflns_threshold_expression 'I > 2\s(I)'
_cod_data_source_file d1dt04220c2.cif
_cod_data_source_block hadi2211
_cod_original_cell_volume 1344.19(7)
_cod_database_code 7709196
_shelx_shelxl_version_number 2018/3
_chemical_oxdiff_usercomment 'sample (S)'
_shelx_space_group_comment
;
The symmetry employed for this shelxl refinement is uniquely defined
by the following loop, which should always be used as a source of
symmetry information in preference to the above space-group names.
They are only intended as comments.
;
_shelx_estimated_absorpt_t_max 0.900
_shelx_estimated_absorpt_t_min 0.705
_olex2_refinement_description
;
1. Fixed Uiso
 At 1.2 times of:
  All C(H) groups
 At 1.5 times of:
  All C(H,H,H) groups
2.a Ternary CH refined with riding coordinates:
 C8(H8)
2.b Aromatic/amide H refined with riding coordinates:
 C3(H3), C5(H5), C7(H7), C10(H10), C11(H11), C12(H12), C13(H13), C14(H14)
2.c Idealised Me refined as rotating group:
 C15(H15A,H15B,H15C)
;

loop_
_space_group_symop_operation_xyz
'x, y, z'
'-x, y, -z'
'x+1/2, y+1/2, z+1/2'
'-x+1/2, y+1/2, -z+1/2'

loop_
_atom_site_label
_atom_site_type_symbol
_atom_site_fract_x
_atom_site_fract_y
_atom_site_fract_z
_atom_site_U_iso_or_equiv
_atom_site_adp_type
_atom_site_occupancy
_atom_site_site_symmetry_order
_atom_site_calc_flag
_atom_site_refinement_flags_posn
_atom_site_refinement_flags_adp
_atom_site_refinement_flags_occupancy
_atom_site_disorder_assembly
_atom_site_disorder_group
C1 C 0.3963(3) 0.3723(3) 0.2696(2) 0.0165(6) Uani 1 1 d . . . . .
C2 C 0.4149(3) 0.3406(3) 0.1665(3) 0.0181(7) Uani 1 1 d . . . . .
C3 C 0.3462(3) 0.3955(4) 0.0698(2) 0.0218(6) Uani 1 1 d . . . . .
H3 H 0.361910 0.370154 0.003202 0.026 Uiso 1 1 calc R . . . .
C4 C 0.2527(3) 0.4893(3) 0.0709(3) 0.0214(7) Uani 1 1 d . . . . .
C5 C 0.2278(3) 0.5241(3) 0.1669(2) 0.0198(7) Uani 1 1 d . . . . .
H5 H 0.162653 0.587306 0.166349 0.024 Uiso 1 1 calc R . . . .
C6 C 0.2976(3) 0.4670(3) 0.2655(2) 0.0173(6) Uani 1 1 d . . . . .
C7 C 0.2567(3) 0.5056(3) 0.3606(3) 0.0177(6) Uani 1 1 d . . . . .
H7 H 0.177105 0.556526 0.346992 0.021 Uiso 1 1 calc R . . . .
C8 C 0.2444(3) 0.5187(3) 0.5424(2) 0.0186(7) Uani 1 1 d . . . . .
H8 H 0.162928 0.570192 0.504097 0.022 Uiso 1 1 calc R . . . .
C9 C 0.3421(3) 0.5970(3) 0.6288(3) 0.0190(7) Uani 1 1 d . . . . .
C10 C 0.3661(4) 0.5770(3) 0.7402(3) 0.0218(7) Uani 1 1 d . . . . .
H10 H 0.321072 0.511189 0.765102 0.026 Uiso 1 1 calc R . . . .
C11 C 0.4556(4) 0.6530(3) 0.8149(3) 0.0276(8) Uani 1 1 d . . . . .
H11 H 0.470941 0.638920 0.890808 0.033 Uiso 1 1 calc R . . . .
C12 C 0.5224(4) 0.7479(4) 0.7812(3) 0.0329(9) Uani 1 1 d . . . . .
H12 H 0.585564 0.797958 0.833266 0.039 Uiso 1 1 calc R . . . .
C13 C 0.4967(4) 0.7705(3) 0.6699(3) 0.0333(9) Uani 1 1 d . . . . .
H13 H 0.540981 0.837120 0.645430 0.040 Uiso 1 1 calc R . . . .
C14 C 0.4072(4) 0.6960(3) 0.5956(3) 0.0271(8) Uani 1 1 d . . . . .
H14 H 0.389378 0.712378 0.519778 0.033 Uiso 1 1 calc R . . . .
C15 C 0.1915(4) 0.4040(4) 0.5863(3) 0.0265(8) Uani 1 1 d . . . . .
H15A H 0.130166 0.358165 0.525584 0.040 Uiso 1 1 calc GR . . . .
H15B H 0.140412 0.428202 0.637774 0.040 Uiso 1 1 calc GR . . . .
H15C H 0.270041 0.352055 0.623881 0.040 Uiso 1 1 calc GR . . . .
Cl1 Cl 0.54057(8) 0.22978(8) 0.16732(6) 0.02408(19) Uani 1 1 d . . . . .
Cl2 Cl 0.17053(10) 0.56646(9) -0.04968(7) 0.0327(2) Uani 1 1 d . . . . .
N1 N 0.3158(3) 0.4789(2) 0.4607(2) 0.0165(5) Uani 1 1 d . . . . .
O1 O 0.4660(2) 0.3154(2) 0.35729(17) 0.0191(5) Uani 1 1 d . . . . .
Zn1 Zn 0.500000 0.38832(4) 0.500000 0.01672(14) Uani 1 2 d S T P . .

loop_
_atom_site_aniso_label
_atom_site_aniso_U_11
_atom_site_aniso_U_22
_atom_site_aniso_U_33
_atom_site_aniso_U_23
_atom_site_aniso_U_13
_atom_site_aniso_U_12
C1 0.0134(13) 0.0214(17) 0.0160(14) -0.0006(13) 0.0064(11) -0.0036(13)
C2 0.0162(15) 0.0215(16) 0.0194(15) -0.0022(13) 0.0094(13) -0.0014(13)
C3 0.0222(15) 0.0316(17) 0.0148(13) -0.0012(16) 0.0106(12) -0.0043(16)
C4 0.0211(16) 0.0291(17) 0.0142(15) 0.0055(13) 0.0050(12) -0.0032(14)
C5 0.0172(16) 0.0238(17) 0.0201(16) 0.0013(13) 0.0082(13) 0.0006(13)
C6 0.0158(15) 0.0210(16) 0.0168(16) -0.0019(12) 0.0074(12) -0.0030(13)
C7 0.0149(15) 0.0207(16) 0.0190(16) 0.0007(12) 0.0070(12) 0.0027(12)
C8 0.0155(16) 0.0269(17) 0.0164(15) -0.0011(13) 0.0094(13) 0.0026(13)
C9 0.0168(16) 0.0231(17) 0.0202(16) -0.0020(13) 0.0104(13) 0.0046(13)
C10 0.0249(17) 0.0250(17) 0.0198(15) -0.0007(13) 0.0132(13) 0.0045(14)
C11 0.032(2) 0.033(2) 0.0203(16) -0.0052(15) 0.0115(15) 0.0070(16)
C12 0.034(2) 0.032(2) 0.033(2) -0.0171(16) 0.0100(16) -0.0035(17)
C13 0.041(2) 0.0272(19) 0.038(2) -0.0052(17) 0.0220(18) -0.0075(17)
C14 0.037(2) 0.0248(18) 0.0238(17) 0.0016(14) 0.0156(16) 0.0011(16)
C15 0.0225(16) 0.037(2) 0.0247(16) -0.0056(17) 0.0136(13) -0.0092(17)
Cl1 0.0249(4) 0.0290(5) 0.0221(4) -0.0042(3) 0.0128(3) 0.0040(4)
Cl2 0.0326(5) 0.0473(6) 0.0181(4) 0.0123(4) 0.0074(4) 0.0062(4)
N1 0.0147(13) 0.0214(13) 0.0161(13) -0.0016(11) 0.0090(10) 0.0006(11)
O1 0.0208(11) 0.0237(12) 0.0142(10) 0.0006(9) 0.0073(9) 0.0038(9)
Zn1 0.0147(3) 0.0242(3) 0.0127(2) 0.000 0.00619(19) 0.000

loop_
_atom_type_symbol
_atom_type_description
_atom_type_scat_dispersion_real
_atom_type_scat_dispersion_imag
_atom_type_scat_source
C C 0.0033 0.0016 'International Tables Vol C Tables 4.2.6.8 and 6.1.1.4'
H H 0.0000 0.0000 'International Tables Vol C Tables 4.2.6.8 and 6.1.1.4'
Cl Cl 0.1484 0.1585 'International Tables Vol C Tables 4.2.6.8 and 6.1.1.4'
N N 0.0061 0.0033 'International Tables Vol C Tables 4.2.6.8 and 6.1.1.4'
O O 0.0106 0.0060 'International Tables Vol C Tables 4.2.6.8 and 6.1.1.4'
Zn Zn 0.2839 1.4301 'International Tables Vol C Tables 4.2.6.8 and 6.1.1.4'

loop_
_exptl_crystal_face_index_h
_exptl_crystal_face_index_k
_exptl_crystal_face_index_l
_exptl_crystal_face_perp_dist
1 0 -1 0.0560
-1 0 1 0.0280
5 -5 -1 0.0884
-5 0 -3 0.0336
1 5 3 0.0787
5 5 3 0.0922
3 -5 1 0.0900

loop_
_geom_angle_atom_site_label_1
_geom_angle_atom_site_label_2
_geom_angle_atom_site_label_3
_geom_angle
_geom_angle_site_symmetry_1
_geom_angle_site_symmetry_3
_geom_angle_publ_flag
C6 C1 C2 114.6(3) . . ?
O1 C1 C2 120.1(3) . . ?
O1 C1 C6 125.3(3) . . ?
C1 C2 Cl1 116.6(2) . . ?
C3 C2 C1 124.2(3) . . ?
C3 C2 Cl1 119.1(2) . . ?
C2 C3 H3 120.6 . . ?
C2 C3 C4 118.8(3) . . ?
C4 C3 H3 120.6 . . ?
C3 C4 Cl2 119.8(2) . . ?
C5 C4 C3 120.6(3) . . ?
C5 C4 Cl2 119.6(3) . . ?
C4 C5 H5 119.7 . . ?
C4 C5 C6 120.5(3) . . ?
C6 C5 H5 119.7 . . ?
C1 C6 C7 122.8(3) . . ?
C5 C6 C1 121.4(3) . . ?
C5 C6 C7 115.7(3) . . ?
C6 C7 H7 116.3 . . ?
N1 C7 C6 127.4(3) . . ?
N1 C7 H7 116.3 . . ?
C9 C8 H8 108.3 . . ?
C9 C8 C15 114.5(3) . . ?
C15 C8 H8 108.3 . . ?
N1 C8 H8 108.3 . . ?
N1 C8 C9 109.3(3) . . ?
N1 C8 C15 108.0(3) . . ?
C10 C9 C8 123.0(3) . . ?
C14 C9 C8 118.6(3) . . ?
C14 C9 C10 118.4(3) . . ?
C9 C10 H10 120.0 . . ?
C11 C10 C9 120.0(3) . . ?
C11 C10 H10 120.0 . . ?
C10 C11 H11 119.4 . . ?
C12 C11 C10 121.2(3) . . ?
C12 C11 H11 119.4 . . ?
C11 C12 H12 120.4 . . ?
C11 C12 C13 119.3(3) . . ?
C13 C12 H12 120.4 . . ?
C12 C13 H13 120.1 . . ?
C14 C13 C12 119.7(3) . . ?
C14 C13 H13 120.1 . . ?
C9 C14 H14 119.3 . . ?
C13 C14 C9 121.4(3) . . ?
C13 C14 H14 119.3 . . ?
C8 C15 H15A 109.5 . . ?
C8 C15 H15B 109.5 . . ?
C8 C15 H15C 109.5 . . ?
H15A C15 H15B 109.5 . . ?
H15A C15 H15C 109.5 . . ?
H15B C15 H15C 109.5 . . ?
C7 N1 C8 116.9(3) . . ?
C7 N1 Zn1 119.2(2) . . ?
C8 N1 Zn1 123.9(2) . . ?
C1 O1 Zn1 121.8(2) . . ?
N1 Zn1 N1 122.11(15) 2_656 . ?
O1 Zn1 N1 93.59(9) 2_656 2_656 ?
O1 Zn1 N1 93.59(9) . . ?
O1 Zn1 N1 109.62(10) . 2_656 ?
O1 Zn1 N1 109.62(10) 2_656 . ?
O1 Zn1 O1 131.37(13) 2_656 . ?

loop_
_geom_bond_atom_site_label_1
_geom_bond_atom_site_label_2
_geom_bond_distance
_geom_bond_site_symmetry_2
_geom_bond_publ_flag
C1 C2 1.426(4) . ?
C1 C6 1.424(4) . ?
C1 O1 1.297(4) . ?
C2 C3 1.369(5) . ?
C2 Cl1 1.747(3) . ?
C3 H3 0.9500 . ?
C3 C4 1.392(5) . ?
C4 C5 1.373(5) . ?
C4 Cl2 1.743(3) . ?
C5 H5 0.9500 . ?
C5 C6 1.401(4) . ?
C6 C7 1.452(4) . ?
C7 H7 0.9500 . ?
C7 N1 1.281(4) . ?
C8 H8 1.0000 . ?
C8 C9 1.515(4) . ?
C8 C15 1.525(5) . ?
C8 N1 1.491(4) . ?
C9 C10 1.391(4) . ?
C9 C14 1.389(5) . ?
C10 H10 0.9500 . ?
C10 C11 1.385(5) . ?
C11 H11 0.9500 . ?
C11 C12 1.368(5) . ?
C12 H12 0.9500 . ?
C12 C13 1.393(5) . ?
C13 H13 0.9500 . ?
C13 C14 1.373(5) . ?
C14 H14 0.9500 . ?
C15 H15A 0.9800 . ?
C15 H15B 0.9800 . ?
C15 H15C 0.9800 . ?
N1 Zn1 2.036(3) . ?
O1 Zn1 1.927(2) . ?

loop_
_geom_torsion_atom_site_label_1
_geom_torsion_atom_site_label_2
_geom_torsion_atom_site_label_3
_geom_torsion_atom_site_label_4
_geom_torsion
_geom_torsion_site_symmetry_1
_geom_torsion_site_symmetry_2
_geom_torsion_site_symmetry_3
_geom_torsion_site_symmetry_4
_geom_torsion_publ_flag
C1 C2 C3 C4 0.6(5) . . . . ?
C1 C6 C7 N1 12.8(5) . . . . ?
C2 C1 C6 C5 -1.0(4) . . . . ?
C2 C1 C6 C7 175.2(3) . . . . ?
C2 C1 O1 Zn1 156.7(2) . . . . ?
C2 C3 C4 C5 -1.4(5) . . . . ?
C2 C3 C4 Cl2 176.6(3) . . . . ?
C3 C4 C5 C6 1.0(5) . . . . ?
C4 C5 C6 C1 0.2(5) . . . . ?
C4 C5 C6 C7 -176.2(3) . . . . ?
C5 C6 C7 N1 -170.8(3) . . . . ?
C6 C1 C2 C3 0.5(5) . . . . ?
C6 C1 C2 Cl1 177.1(2) . . . . ?
C6 C1 O1 Zn1 -23.9(4) . . . . ?
C6 C7 N1 C8 -173.4(3) . . . . ?
C6 C7 N1 Zn1 7.5(4) . . . . ?
C8 C9 C10 C11 -179.3(3) . . . . ?
C8 C9 C14 C13 179.9(3) . . . . ?
C9 C8 N1 C7 -124.0(3) . . . . ?
C9 C8 N1 Zn1 55.0(3) . . . . ?
C9 C10 C11 C12 -0.4(5) . . . . ?
C10 C9 C14 C13 2.1(5) . . . . ?
C10 C11 C12 C13 1.8(6) . . . . ?
C11 C12 C13 C14 -1.3(6) . . . . ?
C12 C13 C14 C9 -0.7(6) . . . . ?
C14 C9 C10 C11 -1.5(5) . . . . ?
C15 C8 C9 C10 -9.1(4) . . . . ?
C15 C8 C9 C14 173.2(3) . . . . ?
C15 C8 N1 C7 110.8(3) . . . . ?
C15 C8 N1 Zn1 -70.1(3) . . . . ?
Cl1 C2 C3 C4 -175.9(3) . . . . ?
Cl2 C4 C5 C6 -177.0(2) . . . . ?
N1 C8 C9 C10 -130.4(3) . . . . ?
N1 C8 C9 C14 51.8(4) . . . . ?
O1 C1 C2 C3 -179.9(3) . . . . ?
O1 C1 C2 Cl1 -3.3(4) . . . . ?
O1 C1 C6 C5 179.5(3) . . . . ?
O1 C1 C6 C7 -4.3(5) . . . . ?
